data_4101273
loop_
_publ_author_name
'Kawano, Masaki'
'Kobayashi, Yasuhiro'
'Ozeki, Tomoji'
'Fujita, Makoto'

_publ_contact_author 'Masaki Kawano'
_publ_section_title
;
 Direct crystallographic observation of a coordinatively unsaturated
 transition-metal complex in situ generated within a self-assembled
 cage.
;
_journal_issue 20
_journal_name_full 'Journal of the American Chemical Society'
_journal_page_first 6558
_journal_page_last 6559
_journal_paper_doi 10.1021/ja0609250
_journal_volume 128
_journal_year 2006
_chemical_formula_sum 'C8 H5 Mn O3'
_chemical_formula_weight 204.06
_chemical_name_systematic
; 
 ? 
;
_space_group_IT_number 14
_symmetry_cell_setting monoclinic
_symmetry_space_group_name_Hall '-P 2yn'
_symmetry_space_group_name_H-M 'P 1 21/n 1'
_atom_sites_solution_hydrogens geom
_atom_sites_solution_primary direct
_atom_sites_solution_secondary difmap
_audit_creation_method SHELXL-97
_cell_angle_alpha 90.00
_cell_angle_beta 115.7200(10)
_cell_angle_gamma 90.00
_cell_formula_units_Z 4
_cell_length_a 10.7492(3)
_cell_length_b 6.9262(2)
_cell_length_c 11.6456(3)
_cell_measurement_reflns_used 6430
_cell_measurement_temperature 78(2)
_cell_measurement_theta_max 37.6
_cell_measurement_theta_min 3.4
_cell_volume 781.13(4)
_computing_cell_refinement 'Bruker SMART'
_computing_data_collection 'Bruker SMART'
_computing_data_reduction 'Bruker SHELXTL'
_computing_molecular_graphics 'Bruker XSHELL'
_computing_publication_material 'Bruker SHELXTL'
_computing_structure_refinement 'SHELXL-97 (Sheldrick, 1997)'
_computing_structure_solution 'SHELXS-97 (Sheldrick, 1990)'
_diffrn_ambient_temperature 78(2)
_diffrn_measured_fraction_theta_full 0.765
_diffrn_measured_fraction_theta_max 0.765
_diffrn_measurement_device_type 'Bruker SMART CCD area detector system'
_diffrn_measurement_method omega_scan
_diffrn_radiation_monochromator graphite
_diffrn_radiation_source 'fine-focus sealed tube'
_diffrn_radiation_type MoK\a
_diffrn_radiation_wavelength 0.71073
_diffrn_reflns_av_R_equivalents 0.0192
_diffrn_reflns_av_sigmaI/netI 0.0205
_diffrn_reflns_limit_h_max 16
_diffrn_reflns_limit_h_min -13
_diffrn_reflns_limit_k_max 9
_diffrn_reflns_limit_k_min -11
_diffrn_reflns_limit_l_max 18
_diffrn_reflns_limit_l_min -20
_diffrn_reflns_number 12521
_diffrn_reflns_theta_full 37.61
_diffrn_reflns_theta_max 37.61
_diffrn_reflns_theta_min 2.16
_exptl_absorpt_coefficient_mu 1.645
_exptl_absorpt_correction_T_max 0.8270
_exptl_absorpt_correction_T_min 0.5967
_exptl_absorpt_correction_type empirical
_exptl_absorpt_process_details SADABS
_exptl_crystal_colour colorless
_exptl_crystal_density_diffrn 1.735
_exptl_crystal_density_method 'not measured'
_exptl_crystal_description block
_exptl_crystal_F_000 408
_exptl_crystal_size_max 0.35
_exptl_crystal_size_mid 0.20
_exptl_crystal_size_min 0.12
_refine_diff_density_max 0.511
_refine_diff_density_min -0.333
_refine_diff_density_rms 0.069
_refine_ls_extinction_method none
_refine_ls_goodness_of_fit_ref 1.031
_refine_ls_hydrogen_treatment constr
_refine_ls_matrix_type full
_refine_ls_number_parameters 129
_refine_ls_number_reflns 3170
_refine_ls_number_restraints 0
_refine_ls_restrained_S_all 1.031
_refine_ls_R_factor_all 0.0357
_refine_ls_R_factor_gt 0.0249
_refine_ls_shift/su_max 0.001
_refine_ls_shift/su_mean 0.000
_refine_ls_structure_factor_coef Fsqd
_refine_ls_weighting_details 'calc w=1/[\s^2^(Fo^2^)+(0.0364P)^2^+0.1173P] where P=(Fo^2^+2Fc^2^)/3'
_refine_ls_weighting_scheme calc
_refine_ls_wR_factor_gt 0.0627
_refine_ls_wR_factor_ref 0.0665
_reflns_number_gt 2532
_reflns_number_total 3170
_reflns_threshold_expression >2sigma(I)
_cod_data_source_file ja0609250si20060208_045957.cif
_cod_data_source_block CpMn
_cod_original_sg_symbol_H-M P2(1)/n
_cod_database_code 4101273

loop_
_symmetry_equiv_pos_as_xyz
'x, y, z'
'-x+1/2, y+1/2, -z+1/2'
'-x, -y, -z'
'x-1/2, -y-1/2, z-1/2'

loop_
_atom_site_label
_atom_site_type_symbol
_atom_site_fract_x
_atom_site_fract_y
_atom_site_fract_z
_atom_site_U_iso_or_equiv
_atom_site_adp_type
_atom_site_occupancy
_atom_site_symmetry_multiplicity
_atom_site_calc_flag
Mn1 Mn 0.472075(16) 1.003725(19) 0.708505(14) 0.01028(5) Uani 1 1 d
C1 C 0.33114(12) 0.87889(15) 0.77332(11) 0.0168(2) Uani 1 1 d
H1 H 0.3036(17) 0.940(3) 0.8297(15) 0.029(4) Uiso 1 1 d
C2 C 0.26373(11) 0.90178(15) 0.63978(11) 0.0155(2) Uani 1 1 d
H2 H 0.1882(18) 0.979(2) 0.5913(16) 0.024(4) Uiso 1 1 d
C3 C 0.33576(12) 0.78805(15) 0.58537(11) 0.0169(2) Uani 1 1 d
H3 H 0.3145(16) 0.779(2) 0.5009(14) 0.023(4) Uiso 1 1 d
C4 C 0.44701(12) 0.69660(15) 0.68623(11) 0.0178(2) Uani 1 1 d
H4 H 0.5113(16) 0.616(2) 0.6768(14) 0.026(4) Uiso 1 1 d
C5 C 0.44533(12) 0.75273(15) 0.80284(11) 0.0176(2) Uani 1 1 d
H5 H 0.5095(16) 0.714(2) 0.8835(14) 0.026(4) Uiso 1 1 d
O6 O 0.56107(9) 1.28899(13) 0.91641(8) 0.02250(18) Uani 1 1 d
C6 C 0.52725(11) 1.17829(14) 0.83479(10) 0.01486(19) Uani 1 1 d
O7 O 0.39657(10) 1.30942(12) 0.51290(8) 0.02232(17) Uani 1 1 d
C7 C 0.42686(12) 1.19038(14) 0.58893(10) 0.01500(19) Uani 1 1 d
O8 O 0.75486(10) 0.96285(13) 0.73081(10) 0.0260(2) Uani 1 1 d
C8 C 0.64465(13) 0.98094(14) 0.72166(11) 0.0169(2) Uani 1 1 d

loop_
_atom_site_aniso_label
_atom_site_aniso_U_11
_atom_site_aniso_U_22
_atom_site_aniso_U_33
_atom_site_aniso_U_23
_atom_site_aniso_U_13
_atom_site_aniso_U_12
Mn1 0.01006(10) 0.01033(7) 0.01084(9) -0.00106(5) 0.00491(7) -0.00079(5)
C1 0.0174(5) 0.0169(4) 0.0206(5) 0.0011(4) 0.0123(5) -0.0019(4)
C2 0.0104(5) 0.0145(4) 0.0195(5) 0.0023(4) 0.0044(4) -0.0008(4)
C3 0.0172(6) 0.0161(4) 0.0174(5) -0.0049(4) 0.0074(5) -0.0067(4)
C4 0.0159(5) 0.0106(4) 0.0293(6) -0.0014(4) 0.0120(5) -0.0010(4)
C5 0.0160(6) 0.0162(4) 0.0186(5) 0.0063(4) 0.0056(5) -0.0006(4)
O6 0.0224(5) 0.0260(4) 0.0183(4) -0.0087(3) 0.0081(4) -0.0028(3)
C6 0.0136(5) 0.0172(4) 0.0142(5) -0.0006(3) 0.0064(4) 0.0000(4)
O7 0.0327(5) 0.0164(3) 0.0172(4) 0.0014(3) 0.0101(4) -0.0022(3)
C7 0.0178(5) 0.0140(4) 0.0135(5) -0.0042(3) 0.0071(4) -0.0038(4)
O8 0.0156(4) 0.0286(4) 0.0364(5) -0.0127(4) 0.0136(4) -0.0049(3)
C8 0.0178(6) 0.0150(4) 0.0188(5) -0.0053(3) 0.0089(5) -0.0030(4)

loop_
_atom_type_symbol
_atom_type_description
_atom_type_scat_dispersion_real
_atom_type_scat_dispersion_imag
_atom_type_scat_source
C C 0.0033 0.0016 'International Tables Vol C Tables 4.2.6.8 and 6.1.1.4'
H H 0.0000 0.0000 'International Tables Vol C Tables 4.2.6.8 and 6.1.1.4'
O O 0.0106 0.0060 'International Tables Vol C Tables 4.2.6.8 and 6.1.1.4'
Mn Mn 0.3368 0.7283 'International Tables Vol C Tables 4.2.6.8 and 6.1.1.4'

loop_
_geom_angle_atom_site_label_1
_geom_angle_atom_site_label_2
_geom_angle_atom_site_label_3
_geom_angle
C6 Mn1 C8 91.57(5)
C6 Mn1 C7 91.85(5)
C8 Mn1 C7 92.92(5)
C6 Mn1 C5 101.35(4)
C8 Mn1 C5 104.35(5)
C7 Mn1 C5 157.80(5)
C6 Mn1 C2 116.61(4)
C8 Mn1 C2 150.84(4)
C7 Mn1 C2 93.44(5)
C5 Mn1 C2 64.74(4)
C6 Mn1 C4 138.30(5)
C8 Mn1 C4 89.66(4)
C7 Mn1 C4 129.72(4)
C5 Mn1 C4 38.69(4)
C2 Mn1 C4 64.69(4)
C6 Mn1 C1 90.91(4)
C8 Mn1 C1 142.48(5)
C7 Mn1 C1 124.40(5)
C5 Mn1 C1 38.74(4)
C2 Mn1 C1 38.40(4)
C4 Mn1 C1 64.68(4)
C6 Mn1 C3 154.58(4)
C8 Mn1 C3 112.03(4)
C7 Mn1 C3 96.07(5)
C5 Mn1 C3 64.74(4)
C2 Mn1 C3 38.95(4)
C4 Mn1 C3 38.39(5)
C1 Mn1 C3 64.74(4)
C2 C1 C5 108.19(9)
C2 C1 Mn1 70.75(6)
C5 C1 Mn1 70.46(6)
C1 C2 C3 107.97(10)
C1 C2 Mn1 70.85(6)
C3 C2 Mn1 70.63(6)
C4 C3 C2 107.72(10)
C4 C3 Mn1 70.75(6)
C2 C3 Mn1 70.42(6)
C3 C4 C5 108.37(9)
C3 C4 Mn1 70.87(6)
C5 C4 Mn1 70.49(6)
C4 C5 C1 107.75(10)
C4 C5 Mn1 70.82(6)
C1 C5 Mn1 70.80(6)
O6 C6 Mn1 178.86(9)
O7 C7 Mn1 179.17(10)
O8 C8 Mn1 178.70(10)

loop_
_geom_bond_atom_site_label_1
_geom_bond_atom_site_label_2
_geom_bond_distance
Mn1 C6 1.7942(10)
Mn1 C8 1.8008(12)
Mn1 C7 1.8053(11)
Mn1 C5 2.1415(10)
Mn1 C2 2.1445(11)
Mn1 C4 2.1458(10)
Mn1 C1 2.1459(10)
Mn1 C3 2.1473(11)
C1 C2 1.4109(16)
C1 C5 1.4220(16)
C2 C3 1.4309(15)
C3 C4 1.4113(17)
C4 C5 1.4202(16)
O6 C6 1.1505(13)
O7 C7 1.1487(13)
O8 C8 1.1494(15)

loop_
_geom_torsion_atom_site_label_1
_geom_torsion_atom_site_label_2
_geom_torsion_atom_site_label_3
_geom_torsion_atom_site_label_4
_geom_torsion
C6 Mn1 C1 C2 134.52(7)
C8 Mn1 C1 C2 -131.70(8)
C7 Mn1 C1 C2 41.66(8)
C5 Mn1 C1 C2 -118.34(9)
C4 Mn1 C1 C2 -80.54(7)
C3 Mn1 C1 C2 -37.89(6)
C6 Mn1 C1 C5 -107.13(7)
C8 Mn1 C1 C5 -13.36(11)
C7 Mn1 C1 C5 160.00(7)
C2 Mn1 C1 C5 118.34(9)
C4 Mn1 C1 C5 37.81(7)
C3 Mn1 C1 C5 80.45(7)
C5 C1 C2 C3 0.39(12)
Mn1 C1 C2 C3 61.21(7)
C5 C1 C2 Mn1 -60.82(7)
C6 Mn1 C2 C1 -52.88(7)
C8 Mn1 C2 C1 111.07(10)
C7 Mn1 C2 C1 -146.67(6)
C5 Mn1 C2 C1 37.52(6)
C4 Mn1 C2 C1 80.50(7)
C3 Mn1 C2 C1 117.92(9)
C6 Mn1 C2 C3 -170.79(6)
C8 Mn1 C2 C3 -6.85(13)
C7 Mn1 C2 C3 95.41(7)
C5 Mn1 C2 C3 -80.40(7)
C4 Mn1 C2 C3 -37.41(6)
C1 Mn1 C2 C3 -117.92(9)
C1 C2 C3 C4 -0.11(12)
Mn1 C2 C3 C4 61.24(7)
C1 C2 C3 Mn1 -61.35(7)
C6 Mn1 C3 C4 -98.34(11)
C8 Mn1 C3 C4 58.60(7)
C7 Mn1 C3 C4 154.24(7)
C5 Mn1 C3 C4 -37.42(6)
C2 Mn1 C3 C4 -117.81(9)
C1 Mn1 C3 C4 -80.44(7)
C6 Mn1 C3 C2 19.47(14)
C8 Mn1 C3 C2 176.41(7)
C7 Mn1 C3 C2 -87.95(7)
C5 Mn1 C3 C2 80.39(7)
C4 Mn1 C3 C2 117.81(9)
C1 Mn1 C3 C2 37.36(6)
C2 C3 C4 C5 -0.22(12)
Mn1 C3 C4 C5 60.81(7)
C2 C3 C4 Mn1 -61.03(7)
C6 Mn1 C4 C3 140.32(7)
C8 Mn1 C4 C3 -127.70(7)
C7 Mn1 C4 C3 -34.18(9)
C5 Mn1 C4 C3 118.48(9)
C2 Mn1 C4 C3 37.96(6)
C1 Mn1 C4 C3 80.62(7)
C6 Mn1 C4 C5 21.85(10)
C8 Mn1 C4 C5 113.83(7)
C7 Mn1 C4 C5 -152.66(7)
C2 Mn1 C4 C5 -80.52(7)
C1 Mn1 C4 C5 -37.85(7)
C3 Mn1 C4 C5 -118.48(9)
C3 C4 C5 C1 0.46(12)
Mn1 C4 C5 C1 61.51(7)
C3 C4 C5 Mn1 -61.05(7)
C2 C1 C5 C4 -0.52(12)
Mn1 C1 C5 C4 -61.52(7)
C2 C1 C5 Mn1 61.00(7)
C6 Mn1 C5 C4 -165.38(7)
C8 Mn1 C5 C4 -70.77(8)
C7 Mn1 C5 C4 69.26(13)
C2 Mn1 C5 C4 80.39(7)
C1 Mn1 C5 C4 117.58(10)
C3 Mn1 C5 C4 37.12(7)
C6 Mn1 C5 C1 77.04(7)
C8 Mn1 C5 C1 171.65(7)
C7 Mn1 C5 C1 -48.32(14)
C2 Mn1 C5 C1 -37.19(7)
C4 Mn1 C5 C1 -117.58(10)
C3 Mn1 C5 C1 -80.46(7)
C8 Mn1 C6 O6 -145(6)
C7 Mn1 C6 O6 122(6)
C5 Mn1 C6 O6 -40(6)
C2 Mn1 C6 O6 27(6)
C4 Mn1 C6 O6 -54(6)
C1 Mn1 C6 O6 -2(6)
C3 Mn1 C6 O6 14(6)
C6 Mn1 C7 O7 -83(7)
C8 Mn1 C7 O7 -175(100)
C5 Mn1 C7 O7 44(7)
C2 Mn1 C7 O7 34(7)
C4 Mn1 C7 O7 93(7)
C1 Mn1 C7 O7 9(7)
C3 Mn1 C7 O7 73(7)
C6 Mn1 C8 O8 114(5)
C7 Mn1 C8 O8 -154(5)
C5 Mn1 C8 O8 12(5)
C2 Mn1 C8 O8 -51(5)
C4 Mn1 C8 O8 -24(5)
C1 Mn1 C8 O8 21(5)
C3 Mn1 C8 O8 -56(5)
